data_4329391
loop_
_publ_author_name
'Ver\'onica G\'omez'
'Laure Vendier'
'Montserrat Corbella'
'Jean- Pierre Costes'

_publ_section_title
;
 Tetranuclear [Co-Gd]2 Complexes: Aiming at a Better Understanding of the
 3d-Gd Magnetic Interaction
;
_journal_name_full 'Inorganic Chemistry'
_journal_page_first 6396
_journal_page_last 6404
_journal_paper_doi 10.1021/ic300711h
_journal_volume 51
_journal_year 2012
_chemical_compound_source 'synthesis as described'
_chemical_formula_moiety 'C66 H88 Co2 Gd2 N4 O18, 2(C H4 O)'
_chemical_formula_sum 'C68 H96 Co2 Gd2 N4 O20'
_chemical_formula_weight 1721.85
_chemical_name_systematic
;
 ?
;
_space_group_IT_number 14
_symmetry_cell_setting monoclinic
_symmetry_Int_Tables_number 14
_symmetry_space_group_name_Hall '-P 2ybc'
_symmetry_space_group_name_H-M 'P 1 21/c 1'
_atom_sites_solution_hydrogens geom
_atom_sites_solution_primary direct
_atom_sites_solution_secondary difmap
_cell_angle_alpha 90
_cell_angle_beta 104.405(2)
_cell_angle_gamma 90
_cell_formula_units_Z 2
_cell_length_a 14.8669(2)
_cell_length_b 13.8521(2)
_cell_length_c 18.595(3)
_cell_measurement_reflns_used 17208
_cell_measurement_temperature 180(2)
_cell_measurement_theta_max 29.3716
_cell_measurement_theta_min 3.3305
_cell_measurement_wavelength 0.71073
_cell_volume 3709.0(6)
_computing_cell_refinement
;
        CrysAlisPro, Oxford Diffraction Ltd.,
        Version 1.171.33.66 (release 28-04-2010 CrysAlis171 .NET)
        (compiled Apr 28 2010,14:27:37)
;
_computing_data_collection
;
        CrysAlisPro, Oxford Diffraction Ltd.,
        Version 1.171.33.66 (release 28-04-2010 CrysAlis171 .NET)
        (compiled Apr 28 2010,14:27:37)
;
_computing_data_reduction
;
        CrysAlisPro, Oxford Diffraction Ltd.,
        Version 1.171.33.66 (release 28-04-2010 CrysAlis171 .NET)
        (compiled Apr 28 2010,14:27:37)
;
_computing_molecular_graphics 'Ortep-3 for Windows (Farrugia, 1997)'
_computing_publication_material 'WinGX publication routines (Farrugia, 1999)'
_computing_structure_refinement 'SHELXL-97 (Sheldrick, 2008)'
_computing_structure_solution 'SIR92 (Giacovazzo et al, 1993)'
_diffrn_ambient_temperature 180(2)
_diffrn_detector_area_resol_mean 16.1978
_diffrn_measured_fraction_theta_full 0.997
_diffrn_measured_fraction_theta_max 0.997
_diffrn_measurement_device_type 'Xcalibur, Eos, Gemini ultra'
_diffrn_measurement_method '\w scans'
_diffrn_orient_matrix_UB_11 0.0420162
_diffrn_orient_matrix_UB_12 0.0181365
_diffrn_orient_matrix_UB_13 0.0229853
_diffrn_orient_matrix_UB_21 -0.0118856
_diffrn_orient_matrix_UB_22 0.0470462
_diffrn_orient_matrix_UB_23 -0.01425
_diffrn_orient_matrix_UB_31 -0.0228236
_diffrn_orient_matrix_UB_32 0.0088876
_diffrn_orient_matrix_UB_33 0.0286183
_diffrn_radiation_monochromator graphite
_diffrn_radiation_probe x-ray
_diffrn_radiation_type MoK\a
_diffrn_radiation_wavelength 0.71073
_diffrn_reflns_av_R_equivalents 0.0304
_diffrn_reflns_av_unetI/netI 0.0324
_diffrn_reflns_limit_h_max 18
_diffrn_reflns_limit_h_min -18
_diffrn_reflns_limit_k_max 17
_diffrn_reflns_limit_k_min -17
_diffrn_reflns_limit_l_max 22
_diffrn_reflns_limit_l_min -23
_diffrn_reflns_number 31517
_diffrn_reflns_theta_full 26.37
_diffrn_reflns_theta_max 26.37
_diffrn_reflns_theta_min 3.34
_exptl_absorpt_coefficient_mu 2.275
_exptl_absorpt_correction_T_max 0.978
_exptl_absorpt_correction_T_min 0.883
_exptl_absorpt_correction_type multi-scan
_exptl_absorpt_process_details
;
        CrysAlisPro, Oxford Diffraction Ltd.,
        Version 1.171.33.66 (release 28-04-2010 CrysAlis171 .NET)
        (compiled Apr 28 2010,14:27:37)
        empirical absorption correction using spherical harmonics,
 implemented in SCALE3 ABSPACK scaling algorithm.
;
_exptl_crystal_colour orange
_exptl_crystal_density_diffrn 1.542
_exptl_crystal_description block
_exptl_crystal_F_000 1748
_exptl_crystal_size_max 0.22
_exptl_crystal_size_mid 0.12
_exptl_crystal_size_min 0.03
_refine_diff_density_max 1.18
_refine_diff_density_min -0.703
_refine_diff_density_rms 0.065
_refine_ls_extinction_method none
_refine_ls_goodness_of_fit_ref 0.928
_refine_ls_hydrogen_treatment mixed
_refine_ls_matrix_type full
_refine_ls_number_parameters 446
_refine_ls_number_reflns 7563
_refine_ls_number_restraints 0
_refine_ls_restrained_S_all 0.928
_refine_ls_R_factor_all 0.0297
_refine_ls_R_factor_gt 0.0204
_refine_ls_shift/su_max 0.008
_refine_ls_shift/su_mean 0
_refine_ls_structure_factor_coef Fsqd
_refine_ls_weighting_details 'calc w=1/[\s^2^(Fo^2^)+(0.0278P)^2^+0.0000P] where P=(Fo^2^+2Fc^2^)/3'
_refine_ls_weighting_scheme calc
_refine_ls_wR_factor_gt 0.0469
_refine_ls_wR_factor_ref 0.048
_reflns_number_gt 5995
_reflns_number_total 7563
_reflns_threshold_expression >2\s(I)
_cod_data_source_file ic300711h_si_002_3.cif
_cod_data_source_block complex_6
_cod_original_cell_volume 3709.1(6)
_cod_database_code 4329391

loop_
_symmetry_equiv_pos_as_xyz
'x, y, z'
'-x, y+1/2, -z+1/2'
'-x, -y, -z'
'x, -y-1/2, z-1/2'

loop_
_atom_site_label
_atom_site_type_symbol
_atom_site_fract_x
_atom_site_fract_y
_atom_site_fract_z
_atom_site_U_iso_or_equiv
_atom_site_adp_type
_atom_site_occupancy
_atom_site_symmetry_multiplicity
_atom_site_calc_flag
_atom_site_refinement_flags
C1 C 0.87775(15) 0.43774(16) 0.55453(11) 0.0176(5) Uani 1 1 d .
C2 C 0.78440(16) 0.45400(18) 0.55432(13) 0.0245(5) Uani 1 1 d .
H2 H 0.7377 0.415 0.5237 0.029 Uiso 1 1 calc R
C3 C 0.75858(17) 0.52495(19) 0.59724(14) 0.0297(6) Uani 1 1 d .
H3 H 0.6948 0.534 0.5959 0.036 Uiso 1 1 calc R
C4 C 0.82519(17) 0.58306(19) 0.64237(13) 0.0293(6) Uani 1 1 d .
H4 H 0.8077 0.6322 0.6718 0.035 Uiso 1 1 calc R
C5 C 0.91715(16) 0.56822(17) 0.64375(12) 0.0232(5) Uani 1 1 d .
H5 H 0.9627 0.6083 0.6746 0.028 Uiso 1 1 calc R
C6 C 0.94640(15) 0.49608(16) 0.60139(11) 0.0169(5) Uani 1 1 d .
C7 C 1.04919(15) 0.48717(17) 0.61135(11) 0.0178(5) Uani 1 1 d .
C8 C 1.18686(15) 0.40296(18) 0.60884(13) 0.0238(5) Uani 1 1 d .
H8A H 1.2157 0.4323 0.6577 0.029 Uiso 1 1 calc R
H8B H 1.2062 0.4409 0.5701 0.029 Uiso 1 1 calc R
C9 C 1.22021(15) 0.29798(19) 0.60741(13) 0.0269(6) Uani 1 1 d .
C10 C 1.20932(19) 0.2431(2) 0.67599(14) 0.0368(7) Uani 1 1 d .
H10A H 1.1441 0.2445 0.678 0.055 Uiso 1 1 calc R
H10B H 1.2478 0.2736 0.7207 0.055 Uiso 1 1 calc R
H10C H 1.2291 0.176 0.6733 0.055 Uiso 1 1 calc R
C11 C 1.32192(16) 0.2996(2) 0.60420(17) 0.0454(8) Uani 1 1 d .
H11A H 1.3445 0.2332 0.6034 0.068 Uiso 1 1 calc R
H11B H 1.3591 0.3332 0.648 0.068 Uiso 1 1 calc R
H11C H 1.3274 0.3333 0.5592 0.068 Uiso 1 1 calc R
C12 C 1.18356(16) 0.21251(17) 0.48990(13) 0.0237(5) Uani 1 1 d .
H12 H 1.2487 0.2034 0.4981 0.028 Uiso 1 1 calc R
C13 C 1.12557(15) 0.17767(16) 0.41987(12) 0.0205(5) Uani 1 1 d .
C14 C 1.16814(17) 0.12366(18) 0.37367(14) 0.0276(6) Uani 1 1 d .
H14 H 1.2316 0.1062 0.3912 0.033 Uiso 1 1 calc R
C15 C 1.12071(17) 0.09548(19) 0.30424(14) 0.0308(6) Uani 1 1 d .
H15 H 1.1501 0.056 0.275 0.037 Uiso 1 1 calc R
C16 C 1.02928(17) 0.12490(19) 0.27649(13) 0.0279(6) Uani 1 1 d .
H16 H 0.9968 0.108 0.2274 0.033 Uiso 1 1 calc R
C17 C 0.98631(15) 0.17804(16) 0.31995(12) 0.0205(5) Uani 1 1 d .
C18 C 1.03123(15) 0.20366(15) 0.39345(12) 0.0173(5) Uani 1 1 d .
C19 C 0.84332(18) 0.1838(2) 0.22479(14) 0.0379(7) Uani 1 1 d .
H19A H 0.8742 0.2055 0.1868 0.057 Uiso 1 1 calc R
H19B H 0.7809 0.2117 0.2148 0.057 Uiso 1 1 calc R
H19C H 0.8388 0.1132 0.2237 0.057 Uiso 1 1 calc R
C20 C 0.59860(15) 0.33639(17) 0.36596(13) 0.0222(5) Uani 1 1 d .
C21 C 0.57794(16) 0.36017(19) 0.29119(13) 0.0277(6) Uani 1 1 d .
H21 H 0.5144 0.3672 0.2658 0.033 Uiso 1 1 calc R
C22 C 0.64485(16) 0.37450(17) 0.25056(13) 0.0229(5) Uani 1 1 d .
C23 C 0.54702(19) 0.2081(2) 0.43814(17) 0.0483(8) Uani 1 1 d .
H23A H 0.6064 0.2117 0.4756 0.072 Uiso 1 1 calc R
H23B H 0.5524 0.1626 0.3991 0.072 Uiso 1 1 calc R
H23C H 0.4985 0.186 0.4615 0.072 Uiso 1 1 calc R
C24 C 0.42462(16) 0.3039(2) 0.35060(15) 0.0342(6) Uani 1 1 d .
H24A H 0.3794 0.283 0.3779 0.051 Uiso 1 1 calc R
H24B H 0.4253 0.2575 0.3109 0.051 Uiso 1 1 calc R
H24C H 0.4072 0.3677 0.3289 0.051 Uiso 1 1 calc R
C25 C 0.5211(2) 0.3826(3) 0.46480(16) 0.0526(9) Uani 1 1 d .
H25A H 0.5101 0.4472 0.4429 0.079 Uiso 1 1 calc R
H25B H 0.5812 0.3814 0.5014 0.079 Uiso 1 1 calc R
H25C H 0.4717 0.3665 0.4892 0.079 Uiso 1 1 calc R
C26 C 0.51790(18) 0.3894(2) 0.13026(15) 0.0443(8) Uani 1 1 d .
H26A H 0.5133 0.3189 0.1268 0.066 Uiso 1 1 calc R
H26B H 0.5039 0.4171 0.0802 0.066 Uiso 1 1 calc R
H26C H 0.4734 0.4139 0.1569 0.066 Uiso 1 1 calc R
C27 C 0.68506(18) 0.3874(2) 0.12754(14) 0.0371(7) Uani 1 1 d .
H27A H 0.7484 0.4045 0.1547 0.056 Uiso 1 1 calc R
H27B H 0.6697 0.4205 0.0794 0.056 Uiso 1 1 calc R
H27C H 0.6809 0.3174 0.1196 0.056 Uiso 1 1 calc R
C28 C 0.62116(19) 0.5276(2) 0.18343(15) 0.0390(7) Uani 1 1 d .
H28A H 0.5753 0.5472 0.2104 0.058 Uiso 1 1 calc R
H28B H 0.6074 0.5596 0.1349 0.058 Uiso 1 1 calc R
H28C H 0.6834 0.5461 0.212 0.058 Uiso 1 1 calc R
C29 C 0.52146(16) 0.30897(19) 0.40391(13) 0.0276(5) Uani 1 1 d .
C30 C 0.61701(16) 0.41817(19) 0.17245(13) 0.0274(6) Uani 1 1 d .
O11 O 0.6197(2) 0.03601(18) 0.25495(14) 0.0802(8) Uani 1 1 d .
H11 H 0.6623 0.0666 0.2843 0.12 Uiso 1 1 calc R
C31 C 1.0030(3) 0.0929(3) 0.6038(3) 0.0861(14) Uani 1 1 d .
H31A H 1.0322 0.0702 0.5652 0.129 Uiso 1 1 calc R
H31B H 0.9539 0.0478 0.6084 0.129 Uiso 1 1 calc R
H31C H 1.0498 0.0967 0.6513 0.129 Uiso 1 1 calc R
C50 C 0.5738(2) 0.0968(3) 0.1991(2) 0.0650(10) Uani 1 1 d .
H50A H 0.5557 0.1558 0.2209 0.098 Uiso 1 1 calc R
H50B H 0.5182 0.0644 0.1695 0.098 Uiso 1 1 calc R
H50C H 0.6149 0.1133 0.1671 0.098 Uiso 1 1 calc R
N2 N 1.15537(13) 0.25409(15) 0.54137(10) 0.0231(4) Uani 1 1 d .
N1 N 1.08521(12) 0.40571(13) 0.59550(10) 0.0179(4) Uani 1 1 d .
C52 C 0.77047(16) 0.11743(18) 0.42129(15) 0.0274(6) Uani 1 1 d .
O1 O 0.89605(10) 0.36844(11) 0.50988(8) 0.0210(3) Uani 1 1 d .
O2 O 0.98266(10) 0.25288(11) 0.43158(8) 0.0192(3) Uani 1 1 d .
O4 O 0.89664(11) 0.21474(12) 0.29728(8) 0.0248(4) Uani 1 1 d .
O8 O 0.73092(10) 0.35653(13) 0.27626(9) 0.0262(4) Uani 1 1 d .
O5 O 0.68071(11) 0.33530(12) 0.40803(9) 0.0258(4) Uani 1 1 d .
O6 O 0.81471(12) 0.17102(13) 0.47308(10) 0.0324(4) Uani 1 1 d .
O10 O 0.96363(12) 0.18668(13) 0.58434(9) 0.0335(4) Uani 1 1 d .
O7 O 0.74719(12) 0.14763(13) 0.35576(9) 0.0319(4) Uani 1 1 d .
C53 C 0.7444(2) 0.0171(2) 0.43921(17) 0.0439(7) Uani 1 1 d .
H53A H 0.6788 0.0158 0.44 0.066 Uiso 1 1 calc R
H53B H 0.7827 -0.0021 0.488 0.066 Uiso 1 1 calc R
H53C H 0.7547 -0.0278 0.4014 0.066 Uiso 1 1 calc R
O3 O 1.09996(10) 0.55898(11) 0.63974(9) 0.0235(4) Uani 1 1 d .
Gd1 Gd 0.826249(7) 0.307743(8) 0.388981(6) 0.01701(4) Uani 1 1 d .
Co1 Co 1.02098(2) 0.29799(2) 0.535316(16) 0.01993(7) Uani 1 1 d .

loop_
_atom_site_aniso_label
_atom_site_aniso_U_11
_atom_site_aniso_U_22
_atom_site_aniso_U_33
_atom_site_aniso_U_23
_atom_site_aniso_U_13
_atom_site_aniso_U_12
C1 0.0210(11) 0.0192(12) 0.0126(11) 0.0021(9) 0.0039(9) 0.0037(9)
C2 0.0203(12) 0.0316(14) 0.0203(12) -0.0035(11) 0.0022(10) 0.0001(10)
C3 0.0240(13) 0.0353(15) 0.0311(14) -0.0026(12) 0.0093(11) 0.0088(11)
C4 0.0371(14) 0.0273(14) 0.0269(14) -0.0058(11) 0.0144(12) 0.0080(12)
C5 0.0287(13) 0.0207(12) 0.0195(12) -0.0032(10) 0.0044(10) -0.0021(10)
C6 0.0201(11) 0.0165(11) 0.0136(11) 0.0028(9) 0.0034(9) 0.0014(9)
C7 0.0218(12) 0.0208(12) 0.0089(11) 0.0021(9) 0.0005(9) -0.0029(10)
C8 0.0173(12) 0.0303(14) 0.0215(12) -0.0014(11) 0.0006(10) 0.0004(10)
C9 0.0171(11) 0.0369(15) 0.0211(13) -0.0081(11) -0.0057(10) 0.0052(11)
C10 0.0406(16) 0.0361(16) 0.0241(14) -0.0004(12) -0.0100(12) 0.0097(13)
C11 0.0168(12) 0.065(2) 0.0474(18) -0.0215(16) -0.0050(12) 0.0079(13)
C12 0.0165(11) 0.0262(14) 0.0266(13) 0.0019(10) 0.0022(10) 0.0062(10)
C13 0.0224(11) 0.0191(13) 0.0199(12) -0.0002(10) 0.0052(10) 0.0030(9)
C14 0.0225(12) 0.0320(15) 0.0297(14) 0.0005(11) 0.0089(11) 0.0106(11)
C15 0.0309(14) 0.0385(16) 0.0256(14) -0.0096(12) 0.0117(12) 0.0085(12)
C16 0.0317(14) 0.0328(15) 0.0195(13) -0.0077(11) 0.0069(11) 0.0016(11)
C17 0.0191(11) 0.0222(13) 0.0210(12) -0.0034(10) 0.0064(10) 0.0012(9)
C18 0.0204(11) 0.0140(12) 0.0186(11) 0.0000(9) 0.0067(9) 0.0016(9)
C19 0.0321(14) 0.0527(19) 0.0222(13) -0.0164(13) -0.0061(11) 0.0080(14)
C20 0.0168(11) 0.0221(13) 0.0272(14) -0.0043(10) 0.0048(10) -0.0003(9)
C21 0.0157(12) 0.0388(16) 0.0263(14) 0.0048(12) 0.0009(10) -0.0003(11)
C22 0.0206(12) 0.0242(13) 0.0211(13) -0.0028(10) 0.0000(10) -0.0045(10)
C23 0.0326(15) 0.060(2) 0.0514(19) 0.0273(16) 0.0091(14) -0.0044(14)
C24 0.0191(12) 0.0454(17) 0.0393(15) 0.0030(14) 0.0097(11) -0.0038(12)
C25 0.0350(16) 0.084(3) 0.0454(19) -0.0257(17) 0.0218(15) -0.0097(16)
C26 0.0306(15) 0.069(2) 0.0267(15) 0.0104(14) -0.0047(12) -0.0103(14)
C27 0.0402(16) 0.0487(18) 0.0233(14) 0.0049(12) 0.0096(13) -0.0013(13)
C28 0.0405(16) 0.0393(17) 0.0373(16) 0.0118(13) 0.0099(13) 0.0017(13)
C29 0.0203(11) 0.0372(15) 0.0262(13) 0.0012(12) 0.0074(10) -0.0015(12)
C30 0.0211(12) 0.0360(15) 0.0224(13) 0.0061(11) 0.0003(10) -0.0046(11)
O11 0.088(2) 0.0581(17) 0.0724(18) -0.0032(14) -0.0210(15) -0.0311(15)
C31 0.059(2) 0.048(2) 0.130(4) 0.041(2) -0.017(2) -0.0123(19)
C50 0.056(2) 0.063(2) 0.068(2) -0.014(2) -0.0008(19) 0.0003(19)
N2 0.0184(10) 0.0282(12) 0.0196(10) -0.0044(9) -0.0009(8) 0.0057(9)
N1 0.0150(9) 0.0216(10) 0.0155(10) -0.0024(8) 0.0008(8) -0.0001(8)
C52 0.0239(13) 0.0227(13) 0.0370(16) -0.0023(12) 0.0098(12) -0.0009(10)
O1 0.0174(8) 0.0258(9) 0.0178(8) -0.0074(7) 0.0006(7) 0.0043(7)
O2 0.0186(8) 0.0235(9) 0.0146(8) -0.0053(7) 0.0024(7) 0.0054(7)
O4 0.0211(8) 0.0333(10) 0.0172(8) -0.0089(7) -0.0003(7) 0.0045(7)
O8 0.0165(8) 0.0378(10) 0.0222(9) 0.0037(8) 0.0010(7) -0.0001(7)
O5 0.0200(8) 0.0353(10) 0.0214(9) -0.0033(7) 0.0038(7) 0.0013(7)
O6 0.0324(10) 0.0296(11) 0.0303(10) 0.0015(8) -0.0014(8) -0.0061(8)
O10 0.0323(9) 0.0369(11) 0.0278(10) 0.0105(9) 0.0010(8) -0.0057(9)
O7 0.0399(10) 0.0299(10) 0.0248(10) -0.0031(8) 0.0059(8) -0.0084(8)
C53 0.0563(19) 0.0233(15) 0.0504(18) 0.0038(13) 0.0099(16) -0.0079(14)
O3 0.0222(8) 0.0203(9) 0.0248(9) -0.0019(7) -0.0006(7) -0.0041(7)
Gd1 0.01440(6) 0.01897(6) 0.01621(6) -0.00249(5) 0.00106(4) 0.00033(5)
Co1 0.01723(15) 0.02371(18) 0.01679(16) -0.00520(14) 0.00036(12) 0.00281(13)

loop_
_atom_type_symbol
_atom_type_description
_atom_type_scat_dispersion_real
_atom_type_scat_dispersion_imag
_atom_type_scat_source
C C 0.0033 0.0016 'International Tables Vol C Tables 4.2.6.8 and 6.1.1.4'
H H 0 0 'International Tables Vol C Tables 4.2.6.8 and 6.1.1.4'
N N 0.0061 0.0033 'International Tables Vol C Tables 4.2.6.8 and 6.1.1.4'
O O 0.0106 0.006 'International Tables Vol C Tables 4.2.6.8 and 6.1.1.4'
Co Co 0.3494 0.9721 'International Tables Vol C Tables 4.2.6.8 and 6.1.1.4'
Gd Gd -0.1653 3.9035 'International Tables Vol C Tables 4.2.6.8 and 6.1.1.4'

loop_
_geom_angle_atom_site_label_1
_geom_angle_atom_site_label_2
_geom_angle_atom_site_label_3
_geom_angle
_geom_angle_site_symmetry_1
_geom_angle_site_symmetry_3
O1 C1 C2 117.7(2) . .
O1 C1 C6 124.23(19) . .
C2 C1 C6 118.0(2) . .
C3 C2 C1 122.0(2) . .
C3 C2 H2 119 . .
C1 C2 H2 119 . .
C2 C3 C4 120.3(2) . .
C2 C3 H3 119.9 . .
C4 C3 H3 119.9 . .
C5 C4 C3 118.8(2) . .
C5 C4 H4 120.6 . .
C3 C4 H4 120.6 . .
C4 C5 C6 122.7(2) . .
C4 C5 H5 118.7 . .
C6 C5 H5 118.7 . .
C5 C6 C1 118.3(2) . .
C5 C6 C7 115.93(19) . .
C1 C6 C7 125.81(19) . .
O3 C7 N1 121.90(19) . .
O3 C7 C6 117.7(2) . .
N1 C7 C6 120.22(19) . .
N1 C8 C9 110.11(19) . .
N1 C8 H8A 109.6 . .
C9 C8 H8A 109.6 . .
N1 C8 H8B 109.6 . .
C9 C8 H8B 109.6 . .
H8A C8 H8B 108.2 . .
N2 C9 C10 107.7(2) . .
N2 C9 C11 114.7(2) . .
C10 C9 C11 110.6(2) . .
N2 C9 C8 104.76(18) . .
C10 C9 C8 110.8(2) . .
C11 C9 C8 108.3(2) . .
C9 C10 H10A 109.5 . .
C9 C10 H10B 109.5 . .
H10A C10 H10B 109.5 . .
C9 C10 H10C 109.5 . .
H10A C10 H10C 109.5 . .
H10B C10 H10C 109.5 . .
C9 C11 H11A 109.5 . .
C9 C11 H11B 109.5 . .
H11A C11 H11B 109.5 . .
C9 C11 H11C 109.5 . .
H11A C11 H11C 109.5 . .
H11B C11 H11C 109.5 . .
N2 C12 C13 126.2(2) . .
N2 C12 H12 116.9 . .
C13 C12 H12 116.9 . .
C14 C13 C18 118.9(2) . .
C14 C13 C12 117.9(2) . .
C18 C13 C12 122.9(2) . .
C15 C14 C13 121.7(2) . .
C15 C14 H14 119.1 . .
C13 C14 H14 119.1 . .
C14 C15 C16 119.7(2) . .
C14 C15 H15 120.2 . .
C16 C15 H15 120.2 . .
C17 C16 C15 119.8(2) . .
C17 C16 H16 120.1 . .
C15 C16 H16 120.1 . .
C16 C17 O4 124.9(2) . .
C16 C17 C18 122.1(2) . .
O4 C17 C18 112.90(18) . .
O2 C18 C17 117.40(19) . .
O2 C18 C13 125.0(2) . .
C17 C18 C13 117.58(19) . .
O4 C19 H19A 109.5 . .
O4 C19 H19B 109.5 . .
H19A C19 H19B 109.5 . .
O4 C19 H19C 109.5 . .
H19A C19 H19C 109.5 . .
H19B C19 H19C 109.5 . .
O5 C20 C21 123.9(2) . .
O5 C20 C29 115.2(2) . .
C21 C20 C29 121.0(2) . .
C20 C21 C22 124.3(2) . .
C20 C21 H21 117.9 . .
C22 C21 H21 117.9 . .
O8 C22 C21 123.4(2) . .
O8 C22 C30 116.2(2) . .
C21 C22 C30 120.4(2) . .
C29 C23 H23A 109.5 . .
C29 C23 H23B 109.5 . .
H23A C23 H23B 109.5 . .
C29 C23 H23C 109.5 . .
H23A C23 H23C 109.5 . .
H23B C23 H23C 109.5 . .
C29 C24 H24A 109.5 . .
C29 C24 H24B 109.5 . .
H24A C24 H24B 109.5 . .
C29 C24 H24C 109.5 . .
H24A C24 H24C 109.5 . .
H24B C24 H24C 109.5 . .
C29 C25 H25A 109.5 . .
C29 C25 H25B 109.5 . .
H25A C25 H25B 109.5 . .
C29 C25 H25C 109.5 . .
H25A C25 H25C 109.5 . .
H25B C25 H25C 109.5 . .
C30 C26 H26A 109.5 . .
C30 C26 H26B 109.5 . .
H26A C26 H26B 109.5 . .
C30 C26 H26C 109.5 . .
H26A C26 H26C 109.5 . .
H26B C26 H26C 109.5 . .
C30 C27 H27A 109.5 . .
C30 C27 H27B 109.5 . .
H27A C27 H27B 109.5 . .
C30 C27 H27C 109.5 . .
H27A C27 H27C 109.5 . .
H27B C27 H27C 109.5 . .
C30 C28 H28A 109.5 . .
C30 C28 H28B 109.5 . .
H28A C28 H28B 109.5 . .
C30 C28 H28C 109.5 . .
H28A C28 H28C 109.5 . .
H28B C28 H28C 109.5 . .
C25 C29 C24 109.6(2) . .
C25 C29 C20 108.5(2) . .
C24 C29 C20 113.7(2) . .
C25 C29 C23 110.2(2) . .
C24 C29 C23 108.7(2) . .
C20 C29 C23 106.1(2) . .
C27 C30 C28 109.9(2) . .
C27 C30 C22 110.5(2) . .
C28 C30 C22 105.8(2) . .
C27 C30 C26 109.3(2) . .
C28 C30 C26 109.1(2) . .
C22 C30 C26 112.3(2) . .
C50 O11 H11 109.5 . .
O10 C31 H31A 109.5 . .
O10 C31 H31B 109.5 . .
H31A C31 H31B 109.5 . .
O10 C31 H31C 109.5 . .
H31A C31 H31C 109.5 . .
H31B C31 H31C 109.5 . .
O11 C50 H50A 109.5 . .
O11 C50 H50B 109.5 . .
H50A C50 H50B 109.5 . .
O11 C50 H50C 109.5 . .
H50A C50 H50C 109.5 . .
H50B C50 H50C 109.5 . .
C12 N2 C9 122.52(19) . .
C12 N2 Co1 125.95(16) . .
C9 N2 Co1 110.11(13) . .
C7 N1 C8 116.34(18) . .
C7 N1 Co1 127.79(14) . .
C8 N1 Co1 114.22(14) . .
O7 C52 O6 120.7(2) . .
O7 C52 C53 120.0(2) . .
O6 C52 C53 119.3(2) . .
O7 C52 Gd1 60.94(13) . .
O6 C52 Gd1 59.82(13) . .
C53 C52 Gd1 178.22(19) . .
C1 O1 Co1 120.70(13) . .
C1 O1 Gd1 136.82(13) . .
Co1 O1 Gd1 101.95(6) . .
C18 O2 Co1 128.70(13) . .
C18 O2 Gd1 127.16(13) . .
Co1 O2 Gd1 104.14(6) . .
C17 O4 C19 115.80(17) . .
C17 O4 Gd1 120.14(12) . .
C19 O4 Gd1 123.32(13) . .
C22 O8 Gd1 136.60(14) . .
C20 O5 Gd1 134.27(14) . .
C52 O6 Gd1 94.15(15) . .
C31 O10 Co1 126.6(2) . .
C52 O7 Gd1 93.23(15) . .
C52 C53 H53A 109.5 . .
C52 C53 H53B 109.5 . .
H53A C53 H53B 109.5 . .
C52 C53 H53C 109.5 . .
H53A C53 H53C 109.5 . .
H53B C53 H53C 109.5 . .
C7 O3 Gd1 143.30(14) . 3_766
O3 Gd1 O5 115.23(6) 3_766 .
O3 Gd1 O8 76.92(6) 3_766 .
O5 Gd1 O8 72.86(5) . .
O3 Gd1 O1 79.23(6) 3_766 .
O5 Gd1 O1 90.10(5) . .
O8 Gd1 O1 140.77(6) . .
O3 Gd1 O2 81.35(5) 3_766 .
O5 Gd1 O2 150.97(5) . .
O8 Gd1 O2 135.93(5) . .
O1 Gd1 O2 68.87(5) . .
O3 Gd1 O6 151.22(6) 3_766 .
O5 Gd1 O6 79.39(6) . .
O8 Gd1 O6 131.86(6) . .
O1 Gd1 O6 75.97(6) . .
O2 Gd1 O6 76.29(5) . .
O3 Gd1 O7 151.68(6) 3_766 .
O5 Gd1 O7 77.58(6) . .
O8 Gd1 O7 83.79(6) . .
O1 Gd1 O7 127.62(6) . .
O2 Gd1 O7 99.09(6) . .
O6 Gd1 O7 51.84(6) . .
O3 Gd1 O4 87.20(5) 3_766 .
O5 Gd1 O4 137.68(5) . .
O8 Gd1 O4 78.69(5) . .
O1 Gd1 O4 130.69(5) . .
O2 Gd1 O4 62.27(5) . .
O6 Gd1 O4 97.99(6) . .
O7 Gd1 O4 68.65(5) . .
O3 Gd1 C52 166.93(6) 3_766 .
O5 Gd1 C52 77.84(6) . .
O8 Gd1 C52 108.25(7) . .
O1 Gd1 C52 101.96(7) . .
O2 Gd1 C52 86.93(6) . .
O6 Gd1 C52 26.03(6) . .
O7 Gd1 C52 25.83(6) . .
O4 Gd1 C52 82.21(6) . .
O3 Gd1 Co1 81.83(4) 3_766 .
O5 Gd1 Co1 121.35(4) . .
O8 Gd1 Co1 158.28(4) . .
O1 Gd1 Co1 35.51(3) . .
O2 Gd1 Co1 33.69(3) . .
O6 Gd1 Co1 69.50(4) . .
O7 Gd1 Co1 114.13(4) . .
O4 Gd1 Co1 95.96(4) . .
C52 Gd1 Co1 91.63(5) . .
N1 Co1 O2 141.18(7) . .
N1 Co1 O1 93.10(7) . .
O2 Co1 O1 84.28(6) . .
N1 Co1 N2 82.30(8) . .
O2 Co1 N2 90.01(7) . .
O1 Co1 N2 164.44(7) . .
N1 Co1 O10 120.52(7) . .
O2 Co1 O10 98.26(7) . .
O1 Co1 O10 90.42(7) . .
N2 Co1 O10 104.75(8) . .
N1 Co1 Gd1 127.85(5) . .
O2 Co1 Gd1 42.17(4) . .
O1 Co1 Gd1 42.55(4) . .
N2 Co1 Gd1 131.75(5) . .
O10 Co1 Gd1 91.13(5) . .

loop_
_geom_bond_atom_site_label_1
_geom_bond_atom_site_label_2
_geom_bond_distance
_geom_bond_site_symmetry_2
C1 O1 1.341(3) .
C1 C2 1.405(3) .
C1 C6 1.418(3) .
C2 C3 1.379(3) .
C2 H2 0.95 .
C3 C4 1.385(4) .
C3 H3 0.95 .
C4 C5 1.376(3) .
C4 H4 0.95 .
C5 C6 1.407(3) .
C5 H5 0.95 .
C6 C7 1.498(3) .
C7 O3 1.280(3) .
C7 N1 1.314(3) .
C8 N1 1.470(3) .
C8 C9 1.539(3) .
C8 H8A 0.99 .
C8 H8B 0.99 .
C9 N2 1.489(3) .
C9 C10 1.528(4) .
C9 C11 1.528(3) .
C10 H10A 0.98 .
C10 H10B 0.98 .
C10 H10C 0.98 .
C11 H11A 0.98 .
C11 H11B 0.98 .
C11 H11C 0.98 .
C12 N2 1.274(3) .
C12 C13 1.454(3) .
C12 H12 0.95 .
C13 C14 1.403(3) .
C13 C18 1.413(3) .
C14 C15 1.365(3) .
C14 H14 0.95 .
C15 C16 1.390(3) .
C15 H15 0.95 .
C16 C17 1.364(3) .
C16 H16 0.95 .
C17 O4 1.391(3) .
C17 C18 1.409(3) .
C18 O2 1.320(2) .
C19 O4 1.448(3) .
C19 H19A 0.98 .
C19 H19B 0.98 .
C19 H19C 0.98 .
C20 O5 1.276(3) .
C20 C21 1.387(3) .
C20 C29 1.536(3) .
C21 C22 1.405(3) .
C21 H21 0.95 .
C22 O8 1.274(3) .
C22 C30 1.532(3) .
C23 C29 1.543(4) .
C23 H23A 0.98 .
C23 H23B 0.98 .
C23 H23C 0.98 .
C24 C29 1.533(3) .
C24 H24A 0.98 .
C24 H24B 0.98 .
C24 H24C 0.98 .
C25 C29 1.525(4) .
C25 H25A 0.98 .
C25 H25B 0.98 .
C25 H25C 0.98 .
C26 C30 1.540(3) .
C26 H26A 0.98 .
C26 H26B 0.98 .
C26 H26C 0.98 .
C27 C30 1.524(3) .
C27 H27A 0.98 .
C27 H27B 0.98 .
C27 H27C 0.98 .
C28 C30 1.529(4) .
C28 H28A 0.98 .
C28 H28B 0.98 .
C28 H28C 0.98 .
O11 C50 1.379(4) .
O11 H11 0.84 .
C31 O10 1.434(4) .
C31 H31A 0.98 .
C31 H31B 0.98 .
C31 H31C 0.98 .
C50 H50A 0.98 .
C50 H50B 0.98 .
C50 H50C 0.98 .
N2 Co1 2.0645(18) .
N1 Co1 1.9643(18) .
C52 O7 1.253(3) .
C52 O6 1.263(3) .
C52 C53 1.502(3) .
C52 Gd1 2.872(3) .
O1 Co1 2.0466(15) .
O1 Gd1 2.3827(15) .
O2 Co1 1.9722(15) .
O2 Gd1 2.3866(14) .
O4 Gd1 2.5594(15) .
O8 Gd1 2.3197(16) .
O5 Gd1 2.3096(15) .
O6 Gd1 2.4890(17) .
O10 Co1 2.0791(17) .
O7 Gd1 2.5141(17) .
C53 H53A 0.98 .
C53 H53B 0.98 .
C53 H53C 0.98 .
O3 Gd1 2.2779(15) 3_766
Gd1 O3 2.2779(15) 3_766
Gd1 Co1 3.4474(4) .
